data_7236178
loop_
_publ_author_name
'Wang, Xiao-Xiao'
'Wang, Xiao-Qing'
'Niu, Xiao-Yan'
'Hu, Tuo-Ping'

_publ_section_title
;
 Three novel metal--organic frameworks based on an unsymmetrical rigid
 carboxylate ligand for luminescence sensing of nitrobenzene derivatives
 and magnetic properties
;
_journal_issue 39
_journal_name_full CrystEngComm
_journal_page_first 7471
_journal_paper_doi 10.1039/C6CE01457G
_journal_volume 18
_journal_year 2016
_chemical_formula_moiety 'C82 H58 Mn3 N14 O16'
_chemical_formula_sum 'C82 H58 Mn3 N14 O16'
_chemical_formula_weight 1660.24
_space_group_crystal_system triclinic
_space_group_IT_number 2
_space_group_name_Hall '-P 1'
_space_group_name_H-M_alt 'P -1'
_atom_sites_solution_hydrogens mixed
_audit_creation_date 2016-04-25
_audit_creation_method
;
Olex2 1.2-beta
(compiled 2015.11.10 svn.r3248 for OlexSys, GUI svn.r5133)
;
_audit_update_record
;
2016-07-25 deposited with the CCDC.
2016-08-10 downloaded from the CCDC.
;
_cell_angle_alpha 80.255(7)
_cell_angle_beta 75.531(6)
_cell_angle_gamma 86.663(7)
_cell_formula_units_Z 1
_cell_length_a 9.856(7)
_cell_length_b 10.988(8)
_cell_length_c 17.309(13)
_cell_measurement_reflns_used 2003
_cell_measurement_temperature 296(2)
_cell_measurement_theta_max 21.125
_cell_measurement_theta_min 2.712
_cell_volume 1789(2)
_computing_molecular_graphics 'Olex2 (Dolomanov et al., 2009)'
_computing_publication_material 'Olex2 (Dolomanov et al., 2009)'
_computing_structure_refinement 'ShelXL (Sheldrick, 2015)'
_computing_structure_solution 'SIR2004 (Burla et al., 2007)'
_diffrn_ambient_temperature 296.15
_diffrn_measured_fraction_theta_full 0.997
_diffrn_measured_fraction_theta_max 0.989
_diffrn_measurement_device_type 'CCD area detector'
_diffrn_measurement_method 'phi and omega scans'
_diffrn_radiation_monochromator graphite
_diffrn_radiation_type MoK\a
_diffrn_radiation_wavelength 0.71073
_diffrn_reflns_av_R_equivalents 0.0777
_diffrn_reflns_av_unetI/netI 0.1236
_diffrn_reflns_Laue_measured_fraction_full 0.997
_diffrn_reflns_Laue_measured_fraction_max 0.989
_diffrn_reflns_limit_h_max 12
_diffrn_reflns_limit_h_min -12
_diffrn_reflns_limit_k_max 14
_diffrn_reflns_limit_k_min -14
_diffrn_reflns_limit_l_max 21
_diffrn_reflns_limit_l_min -22
_diffrn_reflns_number 20636
_diffrn_reflns_point_group_measured_fraction_full 0.997
_diffrn_reflns_point_group_measured_fraction_max 0.989
_diffrn_reflns_theta_full 25.214
_diffrn_reflns_theta_max 27.855
_diffrn_reflns_theta_min 2.709
_exptl_absorpt_coefficient_mu 0.606
_exptl_absorpt_correction_T_max 0.5195
_exptl_absorpt_correction_T_min 0.4650
_exptl_absorpt_correction_type multi-scan
_exptl_crystal_colour yellow
_exptl_crystal_density_diffrn 1.541
_exptl_crystal_density_method 'not measured'
_exptl_crystal_description rodlike
_exptl_crystal_F_000 851
_exptl_crystal_size_max 0.30
_exptl_crystal_size_mid 0.25
_exptl_crystal_size_min 0.25
_refine_diff_density_max 0.404
_refine_diff_density_min -0.481
_refine_diff_density_rms 0.075
_refine_ls_extinction_method none
_refine_ls_goodness_of_fit_ref 0.965
_refine_ls_hydrogen_treatment mixed
_refine_ls_matrix_type full
_refine_ls_number_parameters 546
_refine_ls_number_reflns 8427
_refine_ls_number_restraints 3
_refine_ls_restrained_S_all 0.965
_refine_ls_R_factor_all 0.1393
_refine_ls_R_factor_gt 0.0596
_refine_ls_shift/su_max 0.001
_refine_ls_shift/su_mean 0.000
_refine_ls_structure_factor_coef Fsqd
_refine_ls_weighting_details 'w=1/[\s^2^(Fo^2^)+(0.0496P)^2^] where P=(Fo^2^+2Fc^2^)/3'
_refine_ls_weighting_scheme calc
_refine_ls_wR_factor_gt 0.1075
_refine_ls_wR_factor_ref 0.1340
_reflns_Friedel_coverage 0.000
_reflns_number_gt 4451
_reflns_number_total 8427
_reflns_threshold_expression 'I > 2\s(I)'
_cod_data_source_file c6ce01457g2.cif
_cod_data_source_block a
_cod_database_code 7236178
_shelx_space_group_comment
;
The symmetry employed for this shelxl refinement is uniquely defined
by the following loop, which should always be used as a source of
symmetry information in preference to the above space-group names.
They are only intended as comments.
;
_shelx_estimated_absorpt_t_max 0.878
_shelx_estimated_absorpt_t_min 0.834
_olex2_refinement_description
;
1. Fixed Uiso
 At 1.2 times of:
  All C(H) groups, All C(H,H) groups, All O(H,H) groups
2. Restrained distances
 H2WB-O2W = H2WA-O2W
 0.85 with sigma of 0.02
 H2WB-H2WA
 1.35 with sigma of 0.02
3. Others
 Sof(C19)=Sof(H19)=1-FVAR(1)
 Sof(C20)=Sof(H20)=FVAR(1)
 Sof(C18)=1-FVAR(2)
 Sof(C17)=FVAR(2)
4.a Riding coordinates:
 O1W(H1WA,H1WB)
4.b Aromatic/amide H refined with riding coordinates:
 C12(H12), C5(H5), C14(H14), C19(H19), C37(H37), C11(H11), C27(H27), C33(H33),
 C6(H6), C7(H7), C30(H30), C42(H42), C28(H28), C40(H40), C13(H13), C24(H24),
 C22(H22), C39(H39), C35(H35), C9(H9), C1(H1), C26(H26), C23(H23), C2(H2),
 C3(H3), C20(H20)
;
_shelx_shelxl_version_number 2014/7
_olex2_submission_special_instructions 'No special instructions were received'

loop_
_space_group_symop_operation_xyz
'x, y, z'
'-x, -y, -z'

loop_
_atom_site_label
_atom_site_type_symbol
_atom_site_fract_x
_atom_site_fract_y
_atom_site_fract_z
_atom_site_U_iso_or_equiv
_atom_site_adp_type
_atom_site_occupancy
_atom_site_site_symmetry_order
_atom_site_calc_flag
_atom_site_refinement_flags_posn
_atom_site_refinement_flags_adp
_atom_site_refinement_flags_occupancy
_atom_site_disorder_assembly
_atom_site_disorder_group
Mn2 Mn 0.19610(6) 0.27605(5) 1.17525(3) 0.02440(15) Uani 1 1 d . . . . .
Mn1 Mn 0.0000 0.0000 1.0000 0.0317(2) Uani 1 2 d S T P . .
O1W O 0.0274(3) -0.2121(2) 1.00376(15) 0.0478(7) Uani 1 1 d . . . . .
H1WA H 0.0999 -0.2416 0.9743 0.057 Uiso 1 1 d R . . . .
H1WB H -0.0351 -0.2603 1.0346 0.057 Uiso 1 1 d R . . . .
O5 O 0.0739(3) 0.5696(2) 1.10888(15) 0.0412(7) Uani 1 1 d . . . . .
O1 O 0.1101(3) 0.0281(2) 1.08840(14) 0.0367(7) Uani 1 1 d . . . . .
O4 O 0.1631(3) 0.4587(2) 1.20504(15) 0.0392(7) Uani 1 1 d . . . . .
O2W O -0.0092(3) 0.3241(2) 1.13184(15) 0.0411(7) Uani 1 1 d D . . . .
O3 O 0.0544(3) 0.2092(2) 1.29152(14) 0.0366(6) Uani 1 1 d . . . . .
N7 N 0.0422(3) 0.8454(3) 1.45586(17) 0.0346(8) Uani 1 1 d . . . . .
O2 O 0.2268(3) 0.0858(2) 1.16979(14) 0.0341(6) Uani 1 1 d . . . . .
N1 N 0.4364(3) 0.3084(3) 0.34408(17) 0.0315(7) Uani 1 1 d . . . . .
O6 O 0.1312(3) 0.6649(3) 1.70512(15) 0.0501(8) Uani 1 1 d . . . . .
C4 C 0.4256(4) 0.3187(3) 0.4264(2) 0.0314(9) Uani 1 1 d . . . . .
N4 N 0.3452(3) 0.0066(3) 0.79375(18) 0.0375(8) Uani 1 1 d . . . . .
N5 N 0.1996(3) 0.0156(3) 0.91152(18) 0.0405(8) Uani 1 1 d . . . . .
C29 C 0.4770(4) 0.0017(3) 0.5439(2) 0.0371(10) Uani 1 1 d . . . . .
N6 N 0.3725(3) 0.2770(3) 1.23576(17) 0.0334(8) Uani 1 1 d . . . . .
C25 C 0.3916(4) 0.0049(4) 0.7094(2) 0.0359(9) Uani 1 1 d . . . . .
C15 C 0.3936(4) 0.3457(4) 0.8345(2) 0.0335(9) Uani 1 1 d . . . . .
C12 C 0.5195(4) 0.3504(5) 0.6992(2) 0.0618(14) Uani 1 1 d . . . . .
H12 H 0.6055 0.3550 0.6614 0.074 Uiso 1 1 calc R . . . .
C10 C 0.4008(4) 0.3416(4) 0.6734(2) 0.0328(9) Uani 1 1 d . . . . .
C8 C 0.4066(4) 0.3342(3) 0.5879(2) 0.0326(9) Uani 1 1 d . . . . .
C5 C 0.5418(5) 0.3379(5) 0.4504(2) 0.0651(15) Uani 1 1 d . . . . .
H5 H 0.6284 0.3458 0.4132 0.078 Uiso 1 1 calc R . . . .
C14 C 0.2728(4) 0.3404(5) 0.8114(2) 0.0553(13) Uani 1 1 d . . . . .
H14 H 0.1872 0.3371 0.8495 0.066 Uiso 1 1 calc R . . . .
N3 N 0.3231(3) 0.3248(3) 1.04949(17) 0.0386(8) Uani 1 1 d . . . . .
C18 C 0.4570(9) 0.2592(8) 1.0290(5) 0.046(3) Uani 0.508(9) 1 d . . . A 2
C19 C 0.4994(9) 0.2664(8) 0.9477(5) 0.044(3) Uani 0.494(8) 1 d . . . A 2
H19 H 0.5789 0.2305 0.9181 0.053 Uiso 0.494(8) 1 calc R . . A 2
N2 N 0.3929(3) 0.3424(3) 0.91737(18) 0.0443(9) Uani 1 1 d . . . . .
C37 C 0.1024(3) 0.6553(3) 1.29451(19) 0.0245(8) Uani 1 1 d . . . . .
H37 H 0.0942 0.5769 1.3254 0.029 Uiso 1 1 calc R . . . .
C38 C 0.0854(4) 0.7452(3) 1.4213(2) 0.0258(8) Uani 1 1 d . . . . .
C36 C 0.1021(3) 0.7577(3) 1.33229(19) 0.0229(8) Uani 1 1 d . . . . .
C32 C 0.1147(3) 0.6673(3) 1.2129(2) 0.0238(8) Uani 1 1 d . . . . .
C11 C 0.2771(4) 0.3398(5) 0.7314(2) 0.0583(14) Uani 1 1 d . . . . .
H11 H 0.1932 0.3380 0.7162 0.070 Uiso 1 1 calc R . . . .
C27 C 0.5285(4) 0.0190(4) 0.6706(2) 0.0562(13) Uani 1 1 d . . . . .
H27 H 0.5943 0.0293 0.6991 0.067 Uiso 1 1 calc R . . . .
C33 C 0.1308(3) 0.7833(3) 1.1670(2) 0.0256(8) Uani 1 1 d . . . . .
H33 H 0.1384 0.7926 1.1117 0.031 Uiso 1 1 calc R . . . .
C41 C 0.0601(3) 0.7315(3) 1.5840(2) 0.0273(8) Uani 1 1 d . . . . .
C6 C 0.3009(4) 0.3098(4) 0.4817(2) 0.0512(12) Uani 1 1 d . . . . .
H6 H 0.2198 0.2990 0.4655 0.061 Uiso 1 1 calc R . . . .
C34 C 0.1358(3) 0.8859(3) 1.20257(19) 0.0216(7) Uani 1 1 d . . . . .
C31 C 0.1172(4) 0.5562(3) 1.1721(2) 0.0281(8) Uani 1 1 d . . . . .
C7 C 0.2919(4) 0.3164(4) 0.5615(2) 0.0464(11) Uani 1 1 d . . . . .
H7 H 0.2049 0.3085 0.5983 0.056 Uiso 1 1 calc R . . . .
C30 C 0.3406(5) -0.0144(5) 0.5856(3) 0.0674(15) Uani 1 1 d . . . . .
H30 H 0.2742 -0.0264 0.5578 0.081 Uiso 1 1 calc R . . . .
C42 C 0.0291(4) 0.8364(3) 1.5356(2) 0.0346(9) Uani 1 1 d . . . . .
H42 H -0.0029 0.9056 1.5596 0.042 Uiso 1 1 calc R . . . .
C28 C 0.5693(5) 0.0179(5) 0.5888(2) 0.0604(14) Uani 1 1 d . . . . .
H28 H 0.6635 0.0287 0.5628 0.072 Uiso 1 1 calc R . . . .
C40 C 0.1060(4) 0.6300(3) 1.5471(2) 0.0335(9) Uani 1 1 d . . . . .
H40 H 0.1303 0.5573 1.5771 0.040 Uiso 1 1 calc R . . . .
C13 C 0.5170(4) 0.3526(5) 0.7786(2) 0.0625(15) Uani 1 1 d . . . . .
H13 H 0.6001 0.3588 0.7938 0.075 Uiso 1 1 calc R . . . .
C24 C 0.2126(4) 0.0141(4) 0.8344(2) 0.0499(12) Uani 1 1 d . . . . .
H24 H 0.1370 0.0179 0.8108 0.060 Uiso 1 1 calc R . . . .
C22 C 0.3330(5) 0.0069(4) 0.9194(3) 0.0524(12) Uani 1 1 d . . . . .
H22 H 0.3583 0.0046 0.9679 0.063 Uiso 1 1 calc R . . . .
C39 C 0.1159(4) 0.6357(3) 1.4662(2) 0.0286(8) Uani 1 1 d . . . . .
H39 H 0.1431 0.5661 1.4418 0.034 Uiso 1 1 calc R . . . .
C35 C 0.1218(4) 0.8741(3) 1.28440(19) 0.0259(8) Uani 1 1 d . . . . .
H35 H 0.1253 0.9435 1.3079 0.031 Uiso 1 1 calc R . . . .
C9 C 0.5310(5) 0.3457(5) 0.5303(2) 0.0713(17) Uani 1 1 d . . . . .
H9 H 0.6119 0.3594 0.5459 0.086 Uiso 1 1 calc R . . . .
C1 C 0.5105(4) 0.3034(4) 0.2163(2) 0.0435(11) Uani 1 1 d . . . . .
H1 H 0.5689 0.3075 0.1646 0.052 Uiso 1 1 calc R . . . .
C26 C 0.2984(5) -0.0134(5) 0.6671(2) 0.0690(16) Uani 1 1 d . . . . .
H26 H 0.2046 -0.0255 0.6937 0.083 Uiso 1 1 calc R . . . .
C21 C 0.1583(4) 0.0098(3) 1.1494(2) 0.0257(8) Uani 1 1 d . . . . .
C43 C 0.0457(4) 0.7288(4) 1.6729(2) 0.0316(9) Uani 1 1 d . . . . .
C23 C 0.4235(5) 0.0022(5) 0.8485(2) 0.0575(13) Uani 1 1 d . . . . .
H23 H 0.5207 -0.0030 0.8384 0.069 Uiso 1 1 calc R . . . .
C2 C 0.5517(4) 0.3229(4) 0.2808(2) 0.0474(11) Uani 1 1 d . . . . .
H2 H 0.6415 0.3424 0.2823 0.057 Uiso 1 1 calc R . . . .
C3 C 0.3329(4) 0.2805(4) 0.3132(2) 0.0427(11) Uani 1 1 d . . . . .
H3 H 0.2418 0.2652 0.3437 0.051 Uiso 1 1 calc R . . . .
C17 C 0.4348(10) 0.4116(8) 1.0258(5) 0.049(3) Uani 0.492(9) 1 d . . . A 1
C20 C 0.4777(9) 0.4243(9) 0.9441(5) 0.056(3) Uani 0.506(8) 1 d . . . A 1
H20 H 0.5482 0.4756 0.9111 0.067 Uiso 0.506(8) 1 calc R . . A 1
C16 C 0.2934(5) 0.3296(5) 0.9816(2) 0.0622(14) Uani 1 1 d . . . . .
H2WA H -0.063(4) 0.309(4) 1.1774(16) 0.075 Uiso 1 1 d DR . . . .
H2WB H 0.010(5) 0.398(2) 1.119(2) 0.075 Uiso 1 1 d DR . . . .

loop_
_atom_site_aniso_label
_atom_site_aniso_U_11
_atom_site_aniso_U_22
_atom_site_aniso_U_33
_atom_site_aniso_U_23
_atom_site_aniso_U_13
_atom_site_aniso_U_12
Mn2 0.0350(3) 0.0224(3) 0.0169(3) -0.0057(2) -0.0063(2) -0.0027(2)
Mn1 0.0333(5) 0.0449(5) 0.0162(4) -0.0045(4) -0.0040(3) -0.0046(4)
O1W 0.066(2) 0.0452(17) 0.0342(16) -0.0065(13) -0.0156(14) -0.0042(15)
O5 0.067(2) 0.0327(15) 0.0318(15) -0.0125(12) -0.0233(14) 0.0051(13)
O1 0.0540(18) 0.0338(15) 0.0267(14) 0.0006(12) -0.0209(13) -0.0031(13)
O4 0.0630(19) 0.0219(14) 0.0408(16) -0.0109(12) -0.0252(14) 0.0055(13)
O2W 0.057(2) 0.0404(17) 0.0307(16) -0.0102(13) -0.0166(14) -0.0025(15)
O3 0.0453(17) 0.0391(16) 0.0218(13) -0.0019(12) -0.0043(12) 0.0016(13)
N7 0.055(2) 0.0285(18) 0.0209(16) -0.0061(14) -0.0088(15) 0.0010(15)
O2 0.0473(17) 0.0248(14) 0.0346(15) -0.0068(12) -0.0154(13) -0.0063(12)
N1 0.0299(19) 0.043(2) 0.0266(17) -0.0098(15) -0.0123(14) -0.0019(15)
O6 0.0391(18) 0.081(2) 0.0296(15) -0.0040(15) -0.0125(13) 0.0081(16)
C4 0.033(2) 0.041(2) 0.024(2) -0.0086(17) -0.0120(17) 0.0036(18)
N4 0.034(2) 0.051(2) 0.0257(18) -0.0092(15) -0.0014(15) -0.0039(16)
N5 0.039(2) 0.056(2) 0.0235(18) -0.0072(16) -0.0019(15) -0.0006(17)
C29 0.040(3) 0.033(2) 0.034(2) -0.0090(19) 0.0016(19) -0.0005(18)
N6 0.038(2) 0.0402(19) 0.0249(17) -0.0091(14) -0.0112(15) 0.0020(15)
C25 0.036(2) 0.042(2) 0.027(2) -0.0098(18) 0.0015(18) -0.0032(19)
C15 0.034(2) 0.045(2) 0.0204(19) -0.0029(17) -0.0047(17) -0.0047(19)
C12 0.030(3) 0.130(5) 0.029(2) -0.026(3) -0.0038(19) -0.007(3)
C10 0.032(2) 0.046(2) 0.0208(19) -0.0094(17) -0.0054(16) 0.0002(18)
C8 0.030(2) 0.044(2) 0.023(2) -0.0083(17) -0.0042(16) 0.0028(18)
C5 0.029(3) 0.139(5) 0.030(2) -0.026(3) -0.0028(19) -0.015(3)
C14 0.031(3) 0.107(4) 0.027(2) -0.016(2) -0.0031(19) -0.004(2)
N3 0.045(2) 0.048(2) 0.0210(17) -0.0004(15) -0.0060(15) -0.0133(17)
C18 0.043(6) 0.064(7) 0.032(5) -0.018(4) -0.005(4) 0.011(4)
C19 0.044(6) 0.060(6) 0.031(5) -0.013(4) -0.012(4) 0.014(4)
N2 0.038(2) 0.073(3) 0.0211(17) -0.0028(17) -0.0068(15) -0.0159(19)
C37 0.028(2) 0.0209(18) 0.0236(19) -0.0002(15) -0.0061(15) -0.0002(15)
C38 0.026(2) 0.0258(19) 0.0247(19) -0.0050(16) -0.0031(15) -0.0031(16)
C36 0.027(2) 0.0232(19) 0.0205(18) -0.0061(15) -0.0068(15) -0.0009(15)
C32 0.027(2) 0.0199(18) 0.0256(19) -0.0076(15) -0.0063(15) 0.0010(15)
C11 0.027(2) 0.123(4) 0.027(2) -0.016(3) -0.0090(18) -0.004(3)
C27 0.038(3) 0.097(4) 0.033(2) -0.018(2) -0.001(2) -0.010(3)
C33 0.028(2) 0.031(2) 0.0188(18) -0.0055(16) -0.0062(15) -0.0015(16)
C41 0.0186(19) 0.040(2) 0.0217(19) -0.0022(17) -0.0029(15) -0.0047(16)
C6 0.031(2) 0.097(4) 0.033(2) -0.024(2) -0.0110(19) -0.010(2)
C34 0.025(2) 0.0204(18) 0.0201(18) -0.0043(14) -0.0064(14) 0.0000(15)
C31 0.033(2) 0.024(2) 0.029(2) -0.0081(16) -0.0064(17) 0.0002(16)
C7 0.029(2) 0.083(3) 0.031(2) -0.022(2) -0.0036(18) -0.003(2)
C30 0.041(3) 0.130(5) 0.034(3) -0.025(3) 0.000(2) -0.025(3)
C42 0.047(3) 0.033(2) 0.025(2) -0.0103(17) -0.0071(18) -0.0034(19)
C28 0.031(3) 0.108(4) 0.036(3) -0.017(3) 0.007(2) -0.010(3)
C40 0.032(2) 0.036(2) 0.030(2) 0.0013(17) -0.0079(17) -0.0006(18)
C13 0.030(3) 0.135(5) 0.029(2) -0.021(3) -0.0100(19) -0.011(3)
C24 0.033(3) 0.078(3) 0.035(3) -0.012(2) -0.001(2) 0.004(2)
C22 0.046(3) 0.079(3) 0.034(2) -0.012(2) -0.010(2) -0.005(2)
C39 0.037(2) 0.025(2) 0.0227(19) -0.0091(16) -0.0034(16) 0.0044(17)
C35 0.035(2) 0.0210(18) 0.0244(19) -0.0066(15) -0.0091(16) -0.0043(16)
C9 0.036(3) 0.156(5) 0.029(2) -0.032(3) -0.007(2) -0.020(3)
C1 0.045(3) 0.064(3) 0.023(2) -0.015(2) -0.0053(19) -0.002(2)
C26 0.041(3) 0.131(5) 0.031(3) -0.025(3) 0.011(2) -0.022(3)
C21 0.031(2) 0.026(2) 0.0187(19) -0.0068(15) -0.0022(16) 0.0034(16)
C43 0.030(2) 0.041(2) 0.023(2) -0.0015(17) -0.0041(17) -0.0080(19)
C23 0.033(3) 0.103(4) 0.037(3) -0.023(3) 0.000(2) -0.008(3)
C2 0.032(2) 0.079(3) 0.032(2) -0.017(2) -0.0031(19) -0.008(2)
C3 0.037(3) 0.065(3) 0.030(2) -0.012(2) -0.0120(19) -0.005(2)
C17 0.064(7) 0.060(7) 0.025(5) 0.000(4) -0.012(4) -0.026(5)
C20 0.054(6) 0.081(8) 0.032(5) -0.002(5) -0.008(4) -0.036(5)
C16 0.045(3) 0.119(5) 0.024(2) -0.020(3) -0.002(2) -0.011(3)

loop_
_atom_type_symbol
_atom_type_description
_atom_type_scat_dispersion_real
_atom_type_scat_dispersion_imag
_atom_type_scat_source
C C 0.0033 0.0016 'International Tables Vol C Tables 4.2.6.8 and 6.1.1.4'
H H 0.0000 0.0000 'International Tables Vol C Tables 4.2.6.8 and 6.1.1.4'
Mn Mn 0.3368 0.7283 'International Tables Vol C Tables 4.2.6.8 and 6.1.1.4'
N N 0.0061 0.0033 'International Tables Vol C Tables 4.2.6.8 and 6.1.1.4'
O O 0.0106 0.0060 'International Tables Vol C Tables 4.2.6.8 and 6.1.1.4'

loop_
_geom_angle_atom_site_label_1
_geom_angle_atom_site_label_2
_geom_angle_atom_site_label_3
_geom_angle
_geom_angle_site_symmetry_1
_geom_angle_site_symmetry_3
O4 Mn2 O2W 82.25(10) . .
O4 Mn2 O3 88.25(10) . .
O4 Mn2 N6 81.70(11) . .
O4 Mn2 N3 98.15(11) . .
O3 Mn2 O2W 84.51(11) . .
O3 Mn2 N6 90.23(12) . .
O3 Mn2 N3 171.23(11) . .
O2 Mn2 O4 168.96(9) . .
O2 Mn2 O2W 103.39(10) . .
O2 Mn2 O3 82.93(10) . .
O2 Mn2 N6 91.68(10) . .
O2 Mn2 N3 91.35(11) . .
N6 Mn2 O2W 163.24(10) . .
N3 Mn2 O2W 90.40(12) . .
N3 Mn2 N6 96.59(13) . .
O1W Mn1 O1W 180.0 2_557 .
O1 Mn1 O1W 79.09(9) 2_557 .
O1 Mn1 O1W 100.91(9) 2_557 2_557
O1 Mn1 O1W 100.92(9) . .
O1 Mn1 O1W 79.08(9) . 2_557
O1 Mn1 O1 180.0 . 2_557
O1 Mn1 N5 92.35(12) . 2_557
O1 Mn1 N5 87.66(13) 2_557 2_557
O1 Mn1 N5 92.34(12) 2_557 .
O1 Mn1 N5 87.66(12) . .
N5 Mn1 O1W 86.53(11) 2_557 2_557
N5 Mn1 O1W 93.47(11) 2_557 .
N5 Mn1 O1W 93.47(11) . 2_557
N5 Mn1 O1W 86.53(11) . .
N5 Mn1 N5 180.0 2_557 .
Mn1 O1W H1WA 120.0 . .
Mn1 O1W H1WB 120.0 . .
H1WA O1W H1WB 120.0 . .
C21 O1 Mn1 161.0(2) . .
C31 O4 Mn2 133.1(2) . .
Mn2 O2W H2WA 96(3) . .
Mn2 O2W H2WB 92(3) . .
H2WA O2W H2WB 111(3) . .
C43 O3 Mn2 124.4(2) 2_568 .
C38 N7 C42 118.2(3) . .
C21 O2 Mn2 132.2(2) . .
C2 N1 C4 128.4(3) . .
C3 N1 C4 126.3(3) . .
C3 N1 C2 105.3(3) . .
C5 C4 N1 119.8(3) . .
C5 C4 C6 118.7(4) . .
C6 C4 N1 121.5(3) . .
C24 N4 C25 125.3(3) . .
C24 N4 C23 106.3(3) . .
C23 N4 C25 128.3(3) . .
C24 N5 Mn1 123.2(3) . .
C24 N5 C22 104.0(3) . .
C22 N5 Mn1 131.9(3) . .
C30 C29 C29 122.0(5) . 2_656
C30 C29 C28 115.8(4) . .
C28 C29 C29 122.2(5) . 2_656
C1 N6 Mn2 139.4(3) 1_556 .
C3 N6 Mn2 114.6(3) 1_556 .
C3 N6 C1 103.8(3) 1_556 1_556
C27 C25 N4 121.1(4) . .
C26 C25 N4 119.7(4) . .
C26 C25 C27 119.2(4) . .
C14 C15 N2 121.1(3) . .
C13 C15 C14 119.7(4) . .
C13 C15 N2 119.2(4) . .
C10 C12 H12 118.7 . .
C10 C12 C13 122.6(4) . .
C13 C12 H12 118.7 . .
C12 C10 C8 121.7(3) . .
C12 C10 C11 115.8(3) . .
C11 C10 C8 122.5(4) . .
C7 C8 C10 123.2(3) . .
C7 C8 C9 116.0(4) . .
C9 C8 C10 120.9(4) . .
C4 C5 H5 120.2 . .
C4 C5 C9 119.5(4) . .
C9 C5 H5 120.2 . .
C15 C14 H14 120.1 . .
C15 C14 C11 119.8(4) . .
C11 C14 H14 120.1 . .
C18 N3 Mn2 116.3(4) . .
C17 N3 Mn2 123.9(4) . .
C16 N3 Mn2 131.8(3) . .
C16 N3 C18 96.6(4) . .
C16 N3 C17 99.1(4) . .
C19 C18 N3 109.1(7) . .
C18 C19 H19 127.8 . .
C18 C19 N2 104.5(7) . .
N2 C19 H19 127.8 . .
C15 N2 C19 117.2(4) . .
C15 N2 C20 123.0(4) . .
C16 N2 C15 131.7(4) . .
C16 N2 C19 99.2(4) . .
C16 N2 C20 96.5(4) . .
C36 C37 H37 119.2 . .
C32 C37 H37 119.2 . .
C32 C37 C36 121.6(3) . .
N7 C38 C36 117.4(3) . .
N7 C38 C39 121.0(3) . .
C39 C38 C36 121.5(3) . .
C37 C36 C38 121.8(3) . .
C37 C36 C35 118.4(3) . .
C35 C36 C38 119.8(3) . .
C37 C32 C33 119.1(3) . .
C37 C32 C31 121.4(3) . .
C33 C32 C31 119.5(3) . .
C10 C11 C14 122.2(4) . .
C10 C11 H11 118.9 . .
C14 C11 H11 118.9 . .
C25 C27 H27 120.3 . .
C25 C27 C28 119.4(4) . .
C28 C27 H27 120.3 . .
C32 C33 H33 119.8 . .
C32 C33 C34 120.5(3) . .
C34 C33 H33 119.8 . .
C42 C41 C40 116.8(3) . .
C42 C41 C43 121.3(3) . .
C40 C41 C43 121.9(3) . .
C4 C6 H6 119.4 . .
C4 C6 C7 121.1(4) . .
C7 C6 H6 119.4 . .
C33 C34 C21 118.4(3) . 1_565
C35 C34 C33 120.5(3) . .
C35 C34 C21 121.1(3) . 1_565
O5 C31 C32 118.1(3) . .
O4 C31 O5 126.1(3) . .
O4 C31 C32 115.8(3) . .
C8 C7 C6 121.7(4) . .
C8 C7 H7 119.1 . .
C6 C7 H7 119.1 . .
C29 C30 H30 119.0 . .
C29 C30 C26 122.0(4) . .
C26 C30 H30 119.0 . .
N7 C42 C41 124.1(3) . .
N7 C42 H42 117.9 . .
C41 C42 H42 117.9 . .
C29 C28 C27 122.8(4) . .
C29 C28 H28 118.6 . .
C27 C28 H28 118.6 . .
C41 C40 H40 119.9 . .
C39 C40 C41 120.2(3) . .
C39 C40 H40 119.9 . .
C15 C13 C12 119.8(4) . .
C15 C13 H13 120.1 . .
C12 C13 H13 120.1 . .
N4 C24 H24 123.7 . .
N5 C24 N4 112.6(4) . .
N5 C24 H24 123.7 . .
N5 C22 H22 124.5 . .
C23 C22 N5 111.0(4) . .
C23 C22 H22 124.5 . .
C38 C39 H39 120.2 . .
C40 C39 C38 119.6(3) . .
C40 C39 H39 120.2 . .
C36 C35 H35 120.0 . .
C34 C35 C36 119.9(3) . .
C34 C35 H35 120.0 . .
C8 C9 C5 122.9(4) . .
C8 C9 H9 118.5 . .
C5 C9 H9 118.5 . .
N6 C1 H1 124.4 1_554 .
C2 C1 N6 111.1(3) . 1_554
C2 C1 H1 124.4 . .
C25 C26 C30 120.8(4) . .
C25 C26 H26 119.6 . .
C30 C26 H26 119.6 . .
O1 C21 O2 125.3(3) . .
O1 C21 C34 118.1(3) . 1_545
O2 C21 C34 116.6(3) . 1_545
O3 C43 C41 116.3(3) 2_568 .
O6 C43 O3 125.6(3) . 2_568
O6 C43 C41 118.2(3) . .
N4 C23 H23 127.0 . .
C22 C23 N4 106.1(4) . .
C22 C23 H23 127.0 . .
N1 C2 H2 126.8 . .
C1 C2 N1 106.4(4) . .
C1 C2 H2 126.8 . .
N1 C3 H3 123.4 . .
N6 C3 N1 113.3(4) 1_554 .
N6 C3 H3 123.4 1_554 .
C20 C17 N3 106.2(7) . .
N2 C20 H20 126.2 . .
C17 C20 N2 107.5(7) . .
C17 C20 H20 126.2 . .
N3 C16 N2 118.8(4) . .

loop_
_geom_bond_atom_site_label_1
_geom_bond_atom_site_label_2
_geom_bond_distance
_geom_bond_site_symmetry_2
Mn2 O4 2.143(3) .
Mn2 O2W 2.332(3) .
Mn2 O3 2.180(3) .
Mn2 O2 2.110(3) .
Mn2 N6 2.244(3) .
Mn2 N3 2.217(3) .
Mn1 O1W 2.323(3) 2_557
Mn1 O1W 2.323(3) .
Mn1 O1 2.155(3) .
Mn1 O1 2.155(3) 2_557
Mn1 N5 2.165(3) 2_557
Mn1 N5 2.165(3) .
O1W H1WA 0.8500 .
O1W H1WB 0.8500 .
O5 C31 1.254(4) .
O1 C21 1.245(4) .
O4 C31 1.242(4) .
O2W H2WA 0.828(18) .
O2W H2WB 0.821(18) .
O3 C43 1.257(4) 2_568
N7 C38 1.339(4) .
N7 C42 1.340(4) .
O2 C21 1.249(4) .
N1 C4 1.425(4) .
N1 C2 1.363(5) .
N1 C3 1.336(5) .
O6 C43 1.244(4) .
C4 C5 1.351(5) .
C4 C6 1.353(5) .
N4 C25 1.420(4) .
N4 C24 1.326(5) .
N4 C23 1.357(5) .
N5 C24 1.312(5) .
N5 C22 1.352(5) .
C29 C29 1.478(7) 2_656
C29 C30 1.364(5) .
C29 C28 1.372(6) .
N6 C1 1.354(5) 1_556
N6 C3 1.305(4) 1_556
C25 C27 1.354(5) .
C25 C26 1.352(6) .
C15 C14 1.354(5) .
C15 N2 1.427(4) .
C15 C13 1.348(5) .
C12 H12 0.9300 .
C12 C10 1.366(5) .
C12 C13 1.373(5) .
C10 C8 1.482(5) .
C10 C11 1.372(5) .
C8 C7 1.356(5) .
C8 C9 1.371(5) .
C5 H5 0.9300 .
C5 C9 1.379(5) .
C14 H14 0.9300 .
C14 C11 1.376(5) .
N3 C18 1.459(8) .
N3 C17 1.434(9) .
N3 C16 1.272(5) .
C18 C19 1.354(10) .
C19 H19 0.9300 .
C19 N2 1.449(8) .
N2 C20 1.464(9) .
N2 C16 1.279(5) .
C37 H37 0.9300 .
C37 C36 1.393(4) .
C37 C32 1.371(4) .
C38 C36 1.491(5) .
C38 C39 1.379(5) .
C36 C35 1.397(4) .
C32 C33 1.377(4) .
C32 C31 1.507(5) .
C11 H11 0.9300 .
C27 H27 0.9300 .
C27 C28 1.374(5) .
C33 H33 0.9300 .
C33 C34 1.382(4) .
C41 C42 1.372(5) .
C41 C40 1.377(5) .
C41 C43 1.505(5) .
C6 H6 0.9300 .
C6 C7 1.377(5) .
C34 C35 1.373(4) .
C34 C21 1.503(5) 1_565
C7 H7 0.9300 .
C30 H30 0.9300 .
C30 C26 1.369(5) .
C42 H42 0.9300 .
C28 H28 0.9300 .
C40 H40 0.9300 .
C40 C39 1.369(5) .
C13 H13 0.9300 .
C24 H24 0.9300 .
C22 H22 0.9300 .
C22 C23 1.332(5) .
C39 H39 0.9300 .
C35 H35 0.9300 .
C9 H9 0.9300 .
C1 N6 1.354(5) 1_554
C1 H1 0.9300 .
C1 C2 1.332(5) .
C26 H26 0.9300 .
C21 C34 1.503(5) 1_545
C43 O3 1.257(4) 2_568
C23 H23 0.9300 .
C2 H2 0.9300 .
C3 N6 1.305(4) 1_554
C3 H3 0.9300 .
C17 C20 1.355(11) .
C20 H20 0.9300 .
